data_4135620
loop_
_publ_author_name
'Zhu, Guohao'
'Gao, Wen-Chao'
'Jiang, Xuefeng'

_publ_section_title
;
 Rh(I)-Catalyzed Carbene Migration/Carbonylation/Cyclization:
 Straightforward Construction of Fully Substituted Aryne Precursors.
;
_journal_issue 3
_journal_name_full 'Journal of the American Chemical Society'
_journal_page_first 1334
_journal_page_last 1340
_journal_paper_doi 10.1021/jacs.0c13012
_journal_volume 143
_journal_year 2021
_chemical_formula_moiety '3(C39 H27 N O4 S), 3(C3 H7 N O)'
_chemical_formula_sum 'C126 H102 N6 O15 S3'
_chemical_formula_weight 2036.31
_space_group_crystal_system monoclinic
_space_group_IT_number 14
_space_group_name_Hall '-P 2ybc'
_space_group_name_H-M_alt 'P 1 21/c 1'
_atom_sites_solution_hydrogens geom
_atom_sites_solution_primary dual
_audit_creation_date 2020-07-02
_audit_creation_method
;
Olex2 1.2
(compiled 2018.05.29 svn.r3508 for OlexSys, GUI svn.r5506)
;
_cell_angle_alpha 90
_cell_angle_beta 101.3220(10)
_cell_angle_gamma 90
_cell_formula_units_Z 4
_cell_length_a 10.74330(10)
_cell_length_b 45.1666(4)
_cell_length_c 21.5283(2)
_cell_measurement_reflns_used 95550
_cell_measurement_temperature 100.00(10)
_cell_measurement_theta_max 74.3690
_cell_measurement_theta_min 3.5790
_cell_volume 10243.06(17)
_computing_cell_refinement 'CrysAlisPro 1.171.39.32a (Rigaku OD, 2017)'
_computing_data_collection 'CrysAlisPro 1.171.39.32a (Rigaku OD, 2017)'
_computing_data_reduction 'CrysAlisPro 1.171.39.32a (Rigaku OD, 2017)'
_computing_molecular_graphics 'Olex2 (Dolomanov et al., 2009)'
_computing_publication_material 'Olex2 (Dolomanov et al., 2009)'
_computing_structure_refinement 'ShelXL (Sheldrick, 2015)'
_computing_structure_solution 'ShelXT (Sheldrick, 2015)'
_diffrn_ambient_environment N~2~
_diffrn_ambient_temperature 100.00(10)
_diffrn_detector 'CCD plate'
_diffrn_measured_fraction_theta_full 1.000
_diffrn_measured_fraction_theta_max 1.000
_diffrn_measurement_details
;
List of Runs (angles in degrees, time in seconds):

  # Type    Start    End  Width  t~exp~   \w     \q     \k     \f   Frames
--------------------------------------------------------------------------
  1  \w     20.00  58.00   1.00    1.00    --    0.00  57.00-150.00   38
  2  \w     58.00  87.00   1.00    1.00    --    0.00  38.00 150.00   29
  3  \w    -86.00 -34.00   1.00    1.00    --    0.00 -38.00  60.00   52
  4  \w     20.00  56.00   1.00    1.00    --    0.00  38.00 150.00   36
  5  \w     -7.00  19.00   1.00    1.00    --    0.00 -38.00  60.00   26
  6  \w     -2.00  29.00   1.00    1.00    --    0.00 -77.00 -30.00   31
  7  \w    -60.00 -17.00   1.00    1.00    --    0.00 -77.00 -30.00   43
  8  \w    -23.00  17.00   1.00    1.00    --    0.00  57.00  90.00   40
  9  \w    -19.00  70.00   1.00    1.00    --    0.00  38.00   0.00   89
 10  \w    -18.00  11.00   1.00    1.00    --    0.00  38.00 150.00   29
 11  \w    -21.00   6.00   1.00    1.00    --    0.00  57.00-150.00   27
 12  \w    -77.00  24.00   1.00    1.00    --    0.00 -19.00-150.00  101
 13  \w     57.00  88.00   1.00    1.00    --    0.00  57.00  90.00   31
 14  \w    -86.00  23.00   1.00    1.00    --    0.00 -57.00   0.00  109
 15  \w    135.00 161.00   1.00    1.00    --   95.80  74.00 -66.46   26
 16  \w     66.00  99.00   1.00    1.00    --   95.80  74.00 -66.46   33
 17  \w    116.00 159.00   1.00    1.00    --   95.80  63.00-135.85   43
 18  \w     66.00  91.00   1.00    1.00    --   95.80  74.00  -0.40   25
 19  \w     63.00  89.00   1.00    1.00    --   95.80  81.00-134.62   26
 20  \w     70.00  98.00   1.00    1.00    --   95.80  63.00-135.85   28
 21  \w     65.00 124.00   1.00    1.00    --   95.80  76.00-101.84   59
 22  \w     16.00  71.00   1.00    1.00    --   95.80 -82.00 120.00   55
 23  \w     75.00 113.00   1.00    1.00    --   95.80 -82.00 120.00   38
 24  \w     72.00 157.00   1.00    1.00    --   95.80  61.00 150.00   85
 25  \w     71.00 104.00   1.00    1.00    --   95.80  61.00   0.00   33
 26  \w     63.00  88.00   1.00    1.00    --   95.80  82.00 -90.00   25
 27  \w      6.00 125.00   1.00    1.00    --   95.80 -77.00  60.00  119
 28  \w     65.00  90.00   1.00    1.00    --   95.80  77.00  90.00   25
 29  \w     65.00 102.00   1.00    1.00    --   95.80  77.00 150.00   37
 30  \w    143.00 185.00   1.00    1.00    --   95.80  45.00   0.00   42
 31  \w     63.00  89.00   1.00    1.00    --   95.80  82.00 120.00   26
 32  \w     67.00 185.00   1.00    1.00    --   95.80  73.00  55.15  118
 33  \w     63.00  89.00   1.00    1.00    --   95.80  82.00   0.00   26
 34  \w    135.00 163.00   1.00    1.00    --   95.80  81.00 159.91   28
 35  \w     68.00  95.00   1.00    1.00    --   95.80  70.00  49.21   27
 36  \w     70.00 184.00   1.00    1.00    --   95.80  66.00  92.93  114
 37  \w    100.00 169.00   1.00    1.00    --   95.80  75.00  74.45   69
 38  \w     66.00  91.00   1.00    1.00    --   95.80  75.00  74.45   25
 39  \w     63.00 130.00   1.00    1.00    --   95.80  81.00 159.91   67
 40  \w     53.00 128.00   1.00    1.00    --   95.80 -82.00-150.00   75
 41  \w     63.00  88.00   1.00    1.00    --   95.80  82.00-120.00   25
 42  \w     65.00  91.00   1.00    1.00    --   95.80  77.00  30.00   26
 43  \w     64.00  99.00   1.00    1.00    --   95.80  79.00 171.97   35
 44  \w    141.00 166.00   1.00    1.00    --   95.80  82.00 120.00   25
 45  \w     65.00  90.00   1.00    1.00    --   95.80  77.00 -30.00   25
 46  \w     65.00 103.00   1.00    1.00    --   95.80  77.00-120.00   38
 47  \w     63.00  88.00   1.00    1.00    --   95.80  82.00 -30.00   25
 48  \w    129.00 184.00   1.00    1.00    --   95.80  81.00 107.23   55
 49  \w     63.00  89.00   1.00    1.00    --   95.80  82.00  90.00   26
 50  \w     63.00  89.00   1.00    1.00    --   95.80  82.00 150.00   26
 51  \w     65.00  90.00   1.00    1.00    --   95.80  77.00-150.00   25
 52  \w     65.00 145.00   1.00    1.00    --   95.80  77.00 -90.00   80
 53  \w    150.00 177.00   1.00    1.00    --   95.80  77.00 -90.00   27
 54  \w     65.00  91.00   1.00    1.00    --   95.80  77.00  60.00   26
 55  \w     63.00  89.00   1.00    1.00    --   95.80  82.00 -60.00   26
 56  \w    111.00 184.00   1.00    1.00    --   95.80  68.00 -26.13   73
 57  \w    142.00 171.00   1.00    1.00    --   95.80  61.00-150.00   29
 58  \w     66.00  91.00   1.00    1.00    --   95.80  77.00 120.00   25
 59  \w     63.00  89.00   1.00    1.00    --   95.80  82.00-150.00   26
 60  \w     75.00 118.00   1.00    1.00    --   95.80  45.00   0.00   43
 61  \w     63.00  88.00   1.00    1.00    --   95.80  82.00-180.00   25
 62  \w     13.00 127.00   1.00    1.00    --   95.80 -82.00  30.00  114
 63  \w     71.00 138.00   1.00    1.00    --   95.80  61.00-150.00   67
 64  \w     75.00 185.00   1.00    1.00    --   95.80  44.00-100.85  110
 65  \w     68.00  94.00   1.00    1.00    --   95.80  68.00 -26.13   26
 66  \w     71.00 109.00   1.00    1.00    --   95.80  61.00  30.00   38
 67  \w    119.00 144.00   1.00    1.00    --   95.80  61.00  30.00   25
 68  \w     71.00  96.00   1.00    1.00    --   95.80  61.00 120.00   25
 69  \w     10.00 128.00   1.00    1.00    --   95.80 -82.00-120.00  118
 70  \w     63.00 124.00   1.00    1.00    --   95.80 -82.00 -60.00   61
 71  \w     63.00  88.00   1.00    1.00    --   95.80  81.00 107.23   25
 72  \w    156.00 181.00   1.00    1.00    --   95.80  76.00-101.84   25
 73  \w     69.00 182.00   1.00    1.00    --   95.80  67.00 -49.90  113
 74  \w     69.00 162.00   1.00    1.00    --   95.80  65.00  37.11   93
;
_diffrn_measurement_device 'four-circle diffractometer'
_diffrn_measurement_device_type 'XtaLAB AFC12 (RINC): Kappa dual home/near'
_diffrn_measurement_method '\w scans'
_diffrn_orient_matrix_type 'CrysAlisPro convention (1999,Acta A55,543-557)'
_diffrn_orient_matrix_UB_11 -0.0639240000
_diffrn_orient_matrix_UB_12 0.0248643000
_diffrn_orient_matrix_UB_13 -0.0439336000
_diffrn_orient_matrix_UB_21 0.0160825000
_diffrn_orient_matrix_UB_22 -0.0183350000
_diffrn_orient_matrix_UB_23 -0.0582634000
_diffrn_orient_matrix_UB_31 -0.1305467000
_diffrn_orient_matrix_UB_32 -0.0144456000
_diffrn_orient_matrix_UB_33 -0.0017308000
_diffrn_radiation_monochromator graphite
_diffrn_radiation_probe x-ray
_diffrn_radiation_type CuK\a
_diffrn_radiation_wavelength 1.54184
_diffrn_reflns_av_R_equivalents 0.0649
_diffrn_reflns_av_unetI/netI 0.0251
_diffrn_reflns_Laue_measured_fraction_full 1.000
_diffrn_reflns_Laue_measured_fraction_max 1.000
_diffrn_reflns_limit_h_max 12
_diffrn_reflns_limit_h_min -12
_diffrn_reflns_limit_k_max 53
_diffrn_reflns_limit_k_min -53
_diffrn_reflns_limit_l_max 25
_diffrn_reflns_limit_l_min -25
_diffrn_reflns_number 260268
_diffrn_reflns_point_group_measured_fraction_full 1.000
_diffrn_reflns_point_group_measured_fraction_max 1.000
_diffrn_reflns_theta_full 67.078
_diffrn_reflns_theta_max 67.078
_diffrn_reflns_theta_min 2.865
_diffrn_source 'fine-focus sealed X-ray tube'
_diffrn_source_type 'Enhance (Cu) X-ray Source'
_exptl_absorpt_coefficient_mu 1.246
_exptl_absorpt_correction_T_max 1.00000
_exptl_absorpt_correction_T_min 0.37929
_exptl_absorpt_correction_type multi-scan
_exptl_absorpt_process_details
;
CrysAlisPro 1.171.39.32a (Rigaku Oxford Diffraction, 2017)
Empirical absorption correction using spherical harmonics,
 implemented in SCALE3 ABSPACK scaling algorithm.
;
_exptl_crystal_colour 'clear light colourless'
_exptl_crystal_colour_lustre clear
_exptl_crystal_colour_modifier light
_exptl_crystal_colour_primary colourless
_exptl_crystal_density_diffrn 1.320
_exptl_crystal_description block
_exptl_crystal_F_000 4272
_exptl_crystal_size_max 0.32
_exptl_crystal_size_mid 0.26
_exptl_crystal_size_min 0.16
_refine_diff_density_max 1.015
_refine_diff_density_min -0.748
_refine_diff_density_rms 0.072
_refine_ls_extinction_method none
_refine_ls_goodness_of_fit_ref 1.183
_refine_ls_hydrogen_treatment constr
_refine_ls_matrix_type full
_refine_ls_number_parameters 1360
_refine_ls_number_reflns 18287
_refine_ls_number_restraints 0
_refine_ls_restrained_S_all 1.183
_refine_ls_R_factor_all 0.0799
_refine_ls_R_factor_gt 0.0765
_refine_ls_shift/su_max 0.001
_refine_ls_shift/su_mean 0.000
_refine_ls_structure_factor_coef Fsqd
_refine_ls_weighting_details 'w=1/[\s^2^(Fo^2^)+(0.0384P)^2^+32.1899P] where P=(Fo^2^+2Fc^2^)/3'
_refine_ls_weighting_scheme calc
_refine_ls_wR_factor_gt 0.1770
_refine_ls_wR_factor_ref 0.1787
_reflns_Friedel_coverage 0.000
_reflns_number_gt 17215
_reflns_number_total 18287
_reflns_threshold_expression 'I > 2\s(I)'
_cod_data_source_file ja0c13012_si_004.cif
_cod_data_source_block exp_1251
_cod_database_code 4135620
_shelx_shelxl_version_number 2017/1
_shelx_space_group_comment
;
The symmetry employed for this shelxl refinement is uniquely defined
by the following loop, which should always be used as a source of
symmetry information in preference to the above space-group names.
They are only intended as comments.
;
_reflns_odcompleteness_completeness 99.98
_reflns_odcompleteness_iscentric 1
_reflns_odcompleteness_theta 66.97
_olex2_refinement_description
;
1. Fixed Uiso
 At 1.2 times of:
  All C(H) groups, All C(H,H) groups
 At 1.5 times of:
  All C(H,H,H) groups
2.a Secondary CH2 refined with riding coordinates:
 C1(H1A,H1B), C42(H42A,H42B), C81(H81A,H81B)
2.b Aromatic/amide H refined with riding coordinates:
 C6(H6), C7(H7), C8(H8), C9(H9), C14(H14), C15(H15), C16(H16), C17(H17),
 C22(H22), C23(H23), C25(H25), C26(H26), C28(H28), C29(H29), C30(H30), C31(H31),
  C32(H32), C34(H34), C35(H35), C36(H36), C37(H37), C38(H38), C47(H47),
 C48(H48), C49(H49), C50(H50), C55(H55), C56(H56), C57(H57), C58(H58), C61(H61),
  C62(H62), C63(H63), C64(H64), C65(H65), C67(H67), C68(H68), C69(H69),
 C70(H70), C71(H71), C73(H73), C74(H74), C76(H76), C77(H77), C86(H86), C87(H87),
  C88(H88), C89(H89), C94(H94), C95(H95), C96(H96), C97(H97), C100(H100),
 C101(H101), C102(H102), C103(H103), C104(H104), C106(H106), C107(H107),
 C108(H108), C109(H109), C110(H110), C112(H112), C113(H113), C115(H115),
 C116(H116), C118(H118), C122(H122), C124(H124)
2.c Idealised Me refined as rotating group:
 C39(H39A,H39B,H39C), C78(H78A,H78B,H78C), C117(H11A,H11B,H11C), C119(H11D,
 H11E,H11F), C120(H12A,H12B,H12C), C121(H12D,H12E,H12F), C123(H12G,H12H,H12I),
 C125(H12J,H12K,H12L), C126(H12M,H12N,H12O)
;
_olex2_submission_special_instructions 'No special instructions were received'
_oxdiff_exptl_absorpt_empirical_details
;
Empirical correction (ABSPACK) includes:
- Absorption correction using spherical harmonics
- Frame scaling
;
_oxdiff_exptl_absorpt_empirical_full_max 3.030
_oxdiff_exptl_absorpt_empirical_full_min 0.725

loop_
_space_group_symop_operation_xyz
'x, y, z'
'-x, y+1/2, -z+1/2'
'-x, -y, -z'
'x, -y-1/2, z-1/2'

loop_
_atom_site_label
_atom_site_type_symbol
_atom_site_fract_x
_atom_site_fract_y
_atom_site_fract_z
_atom_site_U_iso_or_equiv
_atom_site_adp_type
_atom_site_occupancy
_atom_site_site_symmetry_order
_atom_site_calc_flag
_atom_site_refinement_flags_posn
_atom_site_refinement_flags_adp
_atom_site_refinement_flags_occupancy
_atom_site_disorder_assembly
_atom_site_disorder_group
C1 C 0.0501(3) 0.25835(7) 0.56268(15) 0.0173(7) Uani 1 1 d . . . . .
H1A H 0.059145 0.270893 0.599860 0.021 Uiso 1 1 calc R . . . .
H1B H 0.109173 0.264796 0.536633 0.021 Uiso 1 1 calc R . . . .
C2 C 0.0689(3) 0.22633(7) 0.58041(15) 0.0163(6) Uani 1 1 d . . . . .
C3 C 0.1685(3) 0.21246(7) 0.62088(15) 0.0157(6) Uani 1 1 d . . . . .
C4 C 0.2955(3) 0.22355(7) 0.66051(15) 0.0180(7) Uani 1 1 d . . . . .
C5 C 0.3987(3) 0.21025(7) 0.62766(15) 0.0182(7) Uani 1 1 d . . . . .
C6 C 0.4775(3) 0.22166(8) 0.59021(16) 0.0231(7) Uani 1 1 d . . . . .
H6 H 0.478482 0.241820 0.581534 0.028 Uiso 1 1 calc R . . . .
C7 C 0.5561(3) 0.20197(8) 0.56569(17) 0.0253(8) Uani 1 1 d . . . . .
H7 H 0.612814 0.209288 0.541921 0.030 Uiso 1 1 calc R . . . .
C8 C 0.5509(3) 0.17176(8) 0.57617(16) 0.0249(8) Uani 1 1 d . . . . .
H8 H 0.603452 0.159099 0.558938 0.030 Uiso 1 1 calc R . . . .
C9 C 0.4680(3) 0.16010(8) 0.61219(16) 0.0216(7) Uani 1 1 d . . . . .
H9 H 0.462594 0.139781 0.618180 0.026 Uiso 1 1 calc R . . . .
C10 C 0.3942(3) 0.17960(7) 0.63874(15) 0.0181(7) Uani 1 1 d . . . . .
C11 C 0.2902(3) 0.17538(7) 0.67764(15) 0.0170(7) Uani 1 1 d . . . . .
C12 C 0.1651(3) 0.18229(7) 0.63065(14) 0.0161(6) Uani 1 1 d . . . . .
C13 C 0.0656(3) 0.16404(7) 0.59846(14) 0.0152(6) Uani 1 1 d . . . . .
C14 C 0.0640(3) 0.13274(7) 0.60464(15) 0.0180(7) Uani 1 1 d . . . . .
H14 H 0.131252 0.123146 0.630665 0.022 Uiso 1 1 calc R . . . .
C15 C -0.0362(3) 0.11661(7) 0.57246(15) 0.0195(7) Uani 1 1 d . . . . .
H15 H -0.036897 0.096161 0.577446 0.023 Uiso 1 1 calc R . . . .
C16 C -0.1382(3) 0.13056(7) 0.53192(16) 0.0196(7) Uani 1 1 d . . . . .
H16 H -0.205312 0.119265 0.510289 0.024 Uiso 1 1 calc R . . . .
C17 C -0.1392(3) 0.16078(7) 0.52415(15) 0.0179(7) Uani 1 1 d . . . . .
H17 H -0.206605 0.169785 0.497012 0.022 Uiso 1 1 calc R . . . .
C18 C -0.0384(3) 0.17822(7) 0.55716(14) 0.0158(6) Uani 1 1 d . . . . .
C19 C -0.0338(3) 0.20952(7) 0.55066(14) 0.0148(6) Uani 1 1 d . . . . .
C20 C -0.1285(3) 0.22917(7) 0.51250(15) 0.0167(7) Uani 1 1 d . . . . .
C21 C -0.1102(3) 0.28811(7) 0.41639(16) 0.0208(7) Uani 1 1 d . . . . .
C22 C -0.1897(3) 0.27231(7) 0.36876(16) 0.0234(7) Uani 1 1 d . . . . .
H22 H -0.262622 0.263082 0.376427 0.028 Uiso 1 1 calc R . . . .
C23 C -0.1569(4) 0.27076(8) 0.30946(17) 0.0261(8) Uani 1 1 d . . . . .
H23 H -0.208775 0.260351 0.277073 0.031 Uiso 1 1 calc R . . . .
C24 C -0.0478(4) 0.28451(8) 0.29771(18) 0.0279(8) Uani 1 1 d . . . . .
C25 C 0.0284(4) 0.30021(8) 0.34642(18) 0.0283(8) Uani 1 1 d . . . . .
H25 H 0.101004 0.309611 0.338836 0.034 Uiso 1 1 calc R . . . .
C26 C -0.0016(3) 0.30210(8) 0.40581(17) 0.0247(8) Uani 1 1 d . . . . .
H26 H 0.050244 0.312565 0.438107 0.030 Uiso 1 1 calc R . . . .
C27 C 0.3028(3) 0.25510(7) 0.68297(16) 0.0205(7) Uani 1 1 d . . . . .
C28 C 0.3169(3) 0.27837(8) 0.64266(18) 0.0249(8) Uani 1 1 d . . . . .
H28 H 0.324525 0.274525 0.601140 0.030 Uiso 1 1 calc R . . . .
C29 C 0.3195(4) 0.30745(8) 0.66444(19) 0.0305(9) Uani 1 1 d . . . . .
H29 H 0.328453 0.322955 0.637221 0.037 Uiso 1 1 calc R . . . .
C30 C 0.3090(4) 0.31347(8) 0.7261(2) 0.0347(9) Uani 1 1 d . . . . .
H30 H 0.312601 0.332919 0.740470 0.042 Uiso 1 1 calc R . . . .
C31 C 0.2930(4) 0.29047(8) 0.76649(19) 0.0341(9) Uani 1 1 d . . . . .
H31 H 0.284526 0.294504 0.807822 0.041 Uiso 1 1 calc R . . . .
C32 C 0.2895(4) 0.26144(8) 0.74513(17) 0.0257(8) Uani 1 1 d . . . . .
H32 H 0.278355 0.246058 0.772238 0.031 Uiso 1 1 calc R . . . .
C33 C 0.2970(3) 0.15094(7) 0.72569(15) 0.0185(7) Uani 1 1 d . . . . .
C34 C 0.4106(3) 0.13615(8) 0.74854(16) 0.0233(7) Uani 1 1 d . . . . .
H34 H 0.480733 0.139394 0.730054 0.028 Uiso 1 1 calc R . . . .
C35 C 0.4192(4) 0.11648(8) 0.79910(17) 0.0279(8) Uani 1 1 d . . . . .
H35 H 0.494483 0.106323 0.813756 0.034 Uiso 1 1 calc R . . . .
C36 C 0.3163(4) 0.11207(8) 0.82740(17) 0.0293(8) Uani 1 1 d . . . . .
H36 H 0.322845 0.099240 0.861684 0.035 Uiso 1 1 calc R . . . .
C37 C 0.2034(4) 0.12665(8) 0.80497(17) 0.0287(8) Uani 1 1 d . . . . .
H37 H 0.134009 0.123570 0.824065 0.034 Uiso 1 1 calc R . . . .
C38 C 0.1934(4) 0.14589(8) 0.75400(16) 0.0232(7) Uani 1 1 d . . . . .
H38 H 0.116918 0.155466 0.738704 0.028 Uiso 1 1 calc R . . . .
C39 C -0.0148(4) 0.28263(10) 0.23311(19) 0.0382(10) Uani 1 1 d . . . . .
H39A H -0.022333 0.262485 0.218650 0.057 Uiso 1 1 calc GR . . . .
H39B H 0.070823 0.289309 0.235363 0.057 Uiso 1 1 calc GR . . . .
H39C H -0.071731 0.294896 0.204089 0.057 Uiso 1 1 calc GR . . . .
N1 N -0.0813(3) 0.25819(6) 0.52674(13) 0.0181(6) Uani 1 1 d . . . . .
O1 O -0.2792(2) 0.28658(5) 0.48751(11) 0.0242(5) Uani 1 1 d . . . . .
O2 O -0.0769(2) 0.31238(5) 0.52791(11) 0.0255(5) Uani 1 1 d . . . . .
O3 O -0.2274(2) 0.22341(5) 0.47644(11) 0.0208(5) Uani 1 1 d . . . . .
O4 O 0.3049(2) 0.20319(5) 0.71338(10) 0.0183(5) Uani 1 1 d . . . . .
S1 S -0.14585(8) 0.28883(2) 0.49235(4) 0.01978(18) Uani 1 1 d . . . . .
C40 C 0.0926(3) 0.12412(7) 0.43857(14) 0.0151(6) Uani 1 1 d . . . . .
C41 C 0.1863(3) 0.10458(7) 0.47817(15) 0.0175(7) Uani 1 1 d . . . . .
C42 C 0.0048(3) 0.07579(7) 0.42971(15) 0.0183(7) Uani 1 1 d . . . . .
H42A H -0.055756 0.070400 0.455782 0.022 Uiso 1 1 calc R . . . .
H42B H -0.004587 0.062509 0.393690 0.022 Uiso 1 1 calc R . . . .
C43 C -0.0101(3) 0.10746(7) 0.40915(14) 0.0160(6) Uani 1 1 d . . . . .
C44 C -0.1081(3) 0.12119(7) 0.36731(15) 0.0162(6) Uani 1 1 d . . . . .
C45 C -0.2345(3) 0.11027(7) 0.32716(15) 0.0174(7) Uani 1 1 d . . . . .
C46 C -0.3383(3) 0.12387(7) 0.35882(15) 0.0192(7) Uani 1 1 d . . . . .
C47 C -0.4197(3) 0.11265(8) 0.39481(16) 0.0217(7) Uani 1 1 d . . . . .
H47 H -0.422560 0.092455 0.402775 0.026 Uiso 1 1 calc R . . . .
C48 C -0.4983(3) 0.13253(8) 0.41925(17) 0.0258(8) Uani 1 1 d . . . . .
H48 H -0.555979 0.125365 0.442652 0.031 Uiso 1 1 calc R . . . .
C49 C -0.4911(3) 0.16266(8) 0.40891(17) 0.0251(8) Uani 1 1 d . . . . .
H49 H -0.543791 0.175474 0.425617 0.030 Uiso 1 1 calc R . . . .
C50 C -0.4058(3) 0.17416(8) 0.37378(16) 0.0211(7) Uani 1 1 d . . . . .
H50 H -0.398578 0.194456 0.368174 0.025 Uiso 1 1 calc R . . . .
C51 C -0.3329(3) 0.15442(7) 0.34776(15) 0.0189(7) Uani 1 1 d . . . . .
C52 C -0.2275(3) 0.15827(7) 0.30937(15) 0.0173(7) Uani 1 1 d . . . . .
C53 C -0.1035(3) 0.15137(7) 0.35660(14) 0.0159(6) Uani 1 1 d . . . . .
C54 C -0.0046(3) 0.16950(7) 0.38916(15) 0.0164(6) Uani 1 1 d . . . . .
C55 C -0.0027(3) 0.20081(7) 0.38293(15) 0.0182(7) Uani 1 1 d . . . . .
H55 H -0.069138 0.210344 0.356229 0.022 Uiso 1 1 calc R . . . .
C56 C 0.0965(3) 0.21711(7) 0.41598(16) 0.0195(7) Uani 1 1 d . . . . .
H56 H 0.096591 0.237596 0.411547 0.023 Uiso 1 1 calc R . . . .
C57 C 0.1982(3) 0.20301(7) 0.45662(15) 0.0194(7) Uani 1 1 d . . . . .
H57 H 0.264843 0.214315 0.478617 0.023 Uiso 1 1 calc R . . . .
C58 C 0.2001(3) 0.17293(7) 0.46413(15) 0.0183(7) Uani 1 1 d . . . . .
H58 H 0.268101 0.163972 0.490955 0.022 Uiso 1 1 calc R . . . .
C59 C 0.0987(3) 0.15528(7) 0.43113(14) 0.0151(6) Uani 1 1 d . . . . .
C60 C -0.2424(3) 0.07856(7) 0.30485(16) 0.0210(7) Uani 1 1 d . . . . .
C61 C -0.2306(4) 0.07195(8) 0.24337(18) 0.0310(9) Uani 1 1 d . . . . .
H61 H -0.217699 0.087149 0.216184 0.037 Uiso 1 1 calc R . . . .
C62 C -0.2378(5) 0.04294(9) 0.2220(2) 0.0407(10) Uani 1 1 d . . . . .
H62 H -0.230229 0.038792 0.180612 0.049 Uiso 1 1 calc R . . . .
C63 C -0.2562(4) 0.02018(9) 0.2621(2) 0.0389(10) Uani 1 1 d . . . . .
H63 H -0.261894 0.000726 0.247625 0.047 Uiso 1 1 calc R . . . .
C64 C -0.2660(4) 0.02647(8) 0.3238(2) 0.0328(9) Uani 1 1 d . . . . .
H64 H -0.277124 0.011133 0.351067 0.039 Uiso 1 1 calc R . . . .
C65 C -0.2593(3) 0.05556(8) 0.34554(17) 0.0251(8) Uani 1 1 d . . . . .
H65 H -0.266171 0.059643 0.387082 0.030 Uiso 1 1 calc R . . . .
C66 C -0.2322(3) 0.18279(7) 0.26131(15) 0.0198(7) Uani 1 1 d . . . . .
C67 C -0.3404(3) 0.19946(8) 0.24033(16) 0.0239(7) Uani 1 1 d . . . . .
H67 H -0.410681 0.197118 0.259114 0.029 Uiso 1 1 calc R . . . .
C68 C -0.3444(4) 0.21960(8) 0.19148(18) 0.0306(9) Uani 1 1 d . . . . .
H68 H -0.416914 0.231013 0.178436 0.037 Uiso 1 1 calc R . . . .
C69 C -0.2428(4) 0.22297(8) 0.16203(17) 0.0300(9) Uani 1 1 d . . . . .
H69 H -0.246530 0.236415 0.128995 0.036 Uiso 1 1 calc R . . . .
C70 C -0.1351(4) 0.20611(8) 0.18216(18) 0.0317(9) Uani 1 1 d . . . . .
H70 H -0.066306 0.207979 0.162135 0.038 Uiso 1 1 calc R . . . .
C71 C -0.1292(4) 0.18645(8) 0.23203(17) 0.0262(8) Uani 1 1 d . . . . .
H71 H -0.055453 0.175595 0.246010 0.031 Uiso 1 1 calc R . . . .
C72 C 0.1673(3) 0.04658(7) 0.57792(16) 0.0212(7) Uani 1 1 d . . . . .
C73 C 0.2502(4) 0.06147(8) 0.62563(17) 0.0255(8) Uani 1 1 d . . . . .
H73 H 0.323189 0.070393 0.617304 0.031 Uiso 1 1 calc R . . . .
C74 C 0.2222(4) 0.06277(8) 0.68530(18) 0.0299(8) Uani 1 1 d . . . . .
H74 H 0.277363 0.072583 0.717444 0.036 Uiso 1 1 calc R . . . .
C75 C 0.1125(4) 0.04961(8) 0.69846(18) 0.0298(8) Uani 1 1 d . . . . .
C76 C 0.0312(4) 0.03498(8) 0.64987(19) 0.0307(8) Uani 1 1 d . . . . .
H76 H -0.042147 0.026210 0.658139 0.037 Uiso 1 1 calc R . . . .
C77 C 0.0570(4) 0.03319(8) 0.58962(18) 0.0270(8) Uani 1 1 d . . . . .
H77 H 0.002132 0.023293 0.557533 0.032 Uiso 1 1 calc R . . . .
C78 C 0.0833(5) 0.05108(10) 0.7639(2) 0.0413(10) Uani 1 1 d . . . . .
H78A H 0.157692 0.045820 0.794523 0.062 Uiso 1 1 calc GR . . . .
H78B H 0.015917 0.037534 0.766931 0.062 Uiso 1 1 calc GR . . . .
H78C H 0.057791 0.070836 0.772152 0.062 Uiso 1 1 calc GR . . . .
N2 N 0.1357(3) 0.07571(6) 0.46649(13) 0.0190(6) Uani 1 1 d . . . . .
O5 O 0.1263(3) 0.02167(5) 0.46707(12) 0.0279(6) Uani 1 1 d . . . . .
O6 O 0.3335(2) 0.04662(5) 0.50472(12) 0.0261(5) Uani 1 1 d . . . . .
O7 O 0.2862(2) 0.11040(5) 0.51350(11) 0.0216(5) Uani 1 1 d . . . . .
O8 O -0.2428(2) 0.13040(5) 0.27388(10) 0.0178(5) Uani 1 1 d . . . . .
S2 S 0.19968(8) 0.04511(2) 0.50130(4) 0.02096(18) Uani 1 1 d . . . . .
C79 C -0.0847(3) -0.03812(7) 0.05731(15) 0.0180(7) Uani 1 1 d . . . . .
C80 C -0.1886(3) -0.05556(7) 0.01822(16) 0.0198(7) Uani 1 1 d . . . . .
C81 C -0.0258(3) -0.08871(7) 0.07071(15) 0.0192(7) Uani 1 1 d . . . . .
H81A H 0.030859 -0.097263 0.045602 0.023 Uiso 1 1 calc R . . . .
H81B H -0.024320 -0.100732 0.108176 0.023 Uiso 1 1 calc R . . . .
C82 C 0.0081(3) -0.05716(7) 0.08769(15) 0.0174(7) Uani 1 1 d . . . . .
C83 C 0.1136(3) -0.04548(7) 0.12876(15) 0.0184(7) Uani 1 1 d . . . . .
C84 C 0.2342(3) -0.05894(7) 0.16879(15) 0.0191(7) Uani 1 1 d . . . . .
C85 C 0.3422(3) -0.04879(8) 0.13552(15) 0.0209(7) Uani 1 1 d . . . . .
C86 C 0.4126(3) -0.06252(8) 0.09695(16) 0.0233(7) Uani 1 1 d . . . . .
H86 H 0.403623 -0.082681 0.088424 0.028 Uiso 1 1 calc R . . . .
C87 C 0.4977(4) -0.04549(9) 0.07099(17) 0.0309(9) Uani 1 1 d . . . . .
H87 H 0.547916 -0.054552 0.045880 0.037 Uiso 1 1 calc R . . . .
C88 C 0.5088(3) -0.01534(9) 0.08192(17) 0.0296(8) Uani 1 1 d . . . . .
H88 H 0.566616 -0.004458 0.064239 0.035 Uiso 1 1 calc R . . . .
C89 C 0.4341(3) -0.00096(8) 0.11930(17) 0.0267(8) Uani 1 1 d . . . . .
H89 H 0.439177 0.019406 0.125600 0.032 Uiso 1 1 calc R . . . .
C90 C 0.3531(3) -0.01809(7) 0.14629(15) 0.0205(7) Uani 1 1 d . . . . .
C91 C 0.2514(3) -0.01089(7) 0.18507(15) 0.0197(7) Uani 1 1 d . . . . .
C92 C 0.1236(3) -0.01518(7) 0.13792(15) 0.0182(7) Uani 1 1 d . . . . .
C93 C 0.0349(3) 0.00503(7) 0.10486(15) 0.0190(7) Uani 1 1 d . . . . .
C94 C 0.0477(3) 0.03621(7) 0.10995(15) 0.0204(7) Uani 1 1 d . . . . .
H94 H 0.119314 0.044312 0.135673 0.024 Uiso 1 1 calc R . . . .
C95 C -0.0436(3) 0.05451(8) 0.07760(16) 0.0226(7) Uani 1 1 d . . . . .
H95 H -0.033774 0.074927 0.081544 0.027 Uiso 1 1 calc R . . . .
C96 C -0.1528(3) 0.04268(8) 0.03824(16) 0.0241(7) Uani 1 1 d . . . . .
H96 H -0.214865 0.055438 0.017086 0.029 Uiso 1 1 calc R . . . .
C97 C -0.1689(3) 0.01284(8) 0.03066(16) 0.0224(7) Uani 1 1 d . . . . .
H97 H -0.241048 0.005446 0.004078 0.027 Uiso 1 1 calc R . . . .
C98 C -0.0759(3) -0.00693(7) 0.06325(15) 0.0183(7) Uani 1 1 d . . . . .
C99 C 0.2684(3) 0.01383(7) 0.23267(16) 0.0214(7) Uani 1 1 d . . . . .
C100 C 0.3859(4) 0.02616(8) 0.25660(17) 0.0269(8) Uani 1 1 d . . . . .
H100 H 0.455585 0.020956 0.239270 0.032 Uiso 1 1 calc R . . . .
C101 C 0.4005(4) 0.04627(9) 0.30632(18) 0.0333(9) Uani 1 1 d . . . . .
H101 H 0.479454 0.054797 0.321257 0.040 Uiso 1 1 calc R . . . .
C102 C 0.3001(4) 0.05365(8) 0.33350(18) 0.0333(9) Uani 1 1 d . . . . .
H102 H 0.311124 0.066815 0.367353 0.040 Uiso 1 1 calc R . . . .
C103 C 0.1817(4) 0.04139(9) 0.31036(18) 0.0349(9) Uani 1 1 d . . . . .
H103 H 0.112919 0.046360 0.328646 0.042 Uiso 1 1 calc R . . . .
C104 C 0.1658(4) 0.02170(8) 0.25986(17) 0.0283(8) Uani 1 1 d . . . . .
H104 H 0.086053 0.013719 0.244106 0.034 Uiso 1 1 calc R . . . .
C105 C 0.2310(3) -0.09022(7) 0.19310(16) 0.0206(7) Uani 1 1 d . . . . .
C106 C 0.2235(4) -0.09515(8) 0.25591(17) 0.0269(8) Uani 1 1 d . . . . .
H106 H 0.220537 -0.079119 0.282688 0.032 Uiso 1 1 calc R . . . .
C107 C 0.2202(4) -0.12381(9) 0.27927(19) 0.0347(9) Uani 1 1 d . . . . .
H107 H 0.214135 -0.126887 0.321286 0.042 Uiso 1 1 calc R . . . .
C108 C 0.2260(4) -0.14765(9) 0.2398(2) 0.0351(9) Uani 1 1 d . . . . .
H108 H 0.225266 -0.166840 0.255452 0.042 Uiso 1 1 calc R . . . .
C109 C 0.2328(4) -0.14301(8) 0.1774(2) 0.0322(9) Uani 1 1 d . . . . .
H109 H 0.236452 -0.159139 0.150944 0.039 Uiso 1 1 calc R . . . .
C110 C 0.2343(3) -0.11433(8) 0.15339(18) 0.0260(8) Uani 1 1 d . . . . .
H110 H 0.237569 -0.111372 0.110988 0.031 Uiso 1 1 calc R . . . .
C111 C -0.2035(3) -0.11640(7) -0.07604(17) 0.0230(7) Uani 1 1 d . . . . .
C112 C -0.2802(4) -0.10151(8) -0.12570(17) 0.0272(8) Uani 1 1 d . . . . .
H112 H -0.351355 -0.091101 -0.119307 0.033 Uiso 1 1 calc R . . . .
C113 C -0.2484(4) -0.10250(8) -0.18493(18) 0.0329(9) Uani 1 1 d . . . . .
H113 H -0.299625 -0.092771 -0.218617 0.039 Uiso 1 1 calc R . . . .
C114 C -0.1415(4) -0.11772(8) -0.19530(19) 0.0334(9) Uani 1 1 d . . . . .
C115 C -0.0671(4) -0.13245(8) -0.14453(19) 0.0331(9) Uani 1 1 d . . . . .
H115 H 0.004055 -0.142882 -0.150735 0.040 Uiso 1 1 calc R . . . .
C116 C -0.0974(4) -0.13187(8) -0.08470(18) 0.0289(8) Uani 1 1 d . . . . .
H116 H -0.046913 -0.141740 -0.050991 0.035 Uiso 1 1 calc R . . . .
C117 C -0.1092(6) -0.11865(11) -0.2602(2) 0.0544(14) Uani 1 1 d . . . . .
H11A H -0.139865 -0.136811 -0.280815 0.082 Uiso 1 1 calc GR . . . .
H11B H -0.018775 -0.117548 -0.256358 0.082 Uiso 1 1 calc GR . . . .
H11C H -0.148340 -0.102189 -0.284702 0.082 Uiso 1 1 calc GR . . . .
N3 N -0.1559(3) -0.08551(6) 0.03339(13) 0.0211(6) Uani 1 1 d . . . . .
O9 O -0.3698(2) -0.10800(6) -0.00386(12) 0.0313(6) Uani 1 1 d . . . . .
O10 O -0.1809(3) -0.13924(5) 0.03632(12) 0.0321(6) Uani 1 1 d . . . . .
O11 O -0.2823(2) -0.04763(5) -0.01879(11) 0.0248(5) Uani 1 1 d . . . . .
O12 O 0.2534(2) -0.03832(5) 0.22137(10) 0.0182(5) Uani 1 1 d . . . . .
S3 S -0.23801(8) -0.11440(2) 0.00025(4) 0.02358(19) Uani 1 1 d . . . . .
C118 C -0.2865(5) 0.13402(11) 0.0089(3) 0.0512(12) Uani 1 1 d . . . . .
H118 H -0.302570 0.147551 -0.024324 0.061 Uiso 1 1 calc R . . . .
C119 C -0.3276(6) 0.11898(17) 0.1050(3) 0.086(2) Uani 1 1 d . . . . .
H11D H -0.377467 0.101611 0.092124 0.129 Uiso 1 1 calc GR . . . .
H11E H -0.354754 0.127874 0.140644 0.129 Uiso 1 1 calc GR . . . .
H11F H -0.239678 0.113596 0.116781 0.129 Uiso 1 1 calc GR . . . .
C120 C -0.4318(5) 0.16328(12) 0.0576(3) 0.0648(16) Uani 1 1 d . . . . .
H12A H -0.402103 0.175228 0.094432 0.097 Uiso 1 1 calc GR . . . .
H12B H -0.514180 0.155477 0.059409 0.097 Uiso 1 1 calc GR . . . .
H12C H -0.437378 0.175183 0.020232 0.097 Uiso 1 1 calc GR . . . .
N4 N -0.3432(4) 0.13883(9) 0.05579(18) 0.0442(9) Uani 1 1 d . . . . .
O13 O -0.2135(3) 0.11348(6) 0.00323(14) 0.0429(7) Uani 1 1 d . . . . .
C121 C 0.4562(4) 0.30711(9) 0.3739(2) 0.0378(10) Uani 1 1 d . . . . .
H12D H 0.419375 0.325883 0.380807 0.057 Uiso 1 1 calc GR . . . .
H12E H 0.432777 0.301914 0.329863 0.057 Uiso 1 1 calc GR . . . .
H12F H 0.546986 0.308398 0.385712 0.057 Uiso 1 1 calc GR . . . .
C122 C 0.3308(3) 0.29095(8) 0.45033(18) 0.0277(8) Uani 1 1 d . . . . .
H122 H 0.302129 0.310377 0.450418 0.033 Uiso 1 1 calc R . . . .
C123 C 0.4620(4) 0.25483(8) 0.41053(19) 0.0312(8) Uani 1 1 d . . . . .
H12G H 0.467772 0.249823 0.367854 0.047 Uiso 1 1 calc GR . . . .
H12H H 0.407243 0.240963 0.425798 0.047 Uiso 1 1 calc GR . . . .
H12I H 0.544931 0.254089 0.437034 0.047 Uiso 1 1 calc GR . . . .
N6 N 0.4102(3) 0.28463(7) 0.41190(14) 0.0265(7) Uani 1 1 d . . . . .
O14 O 0.2921(3) 0.27330(6) 0.48578(13) 0.0324(6) Uani 1 1 d . . . . .
C124 C -0.2806(4) 0.04497(8) 0.53683(19) 0.0321(9) Uani 1 1 d . . . . .
H124 H -0.253862 0.025469 0.534732 0.039 Uiso 1 1 calc R . . . .
C125 C -0.4030(4) 0.02764(10) 0.6138(2) 0.0409(10) Uani 1 1 d . . . . .
H12J H -0.493606 0.026053 0.601269 0.061 Uiso 1 1 calc GR . . . .
H12K H -0.381029 0.032484 0.657973 0.061 Uiso 1 1 calc GR . . . .
H12L H -0.364629 0.009118 0.606334 0.061 Uiso 1 1 calc GR . . . .
C126 C -0.4094(4) 0.08042(8) 0.5797(2) 0.0322(9) Uani 1 1 d . . . . .
H12M H -0.355933 0.094513 0.564245 0.048 Uiso 1 1 calc GR . . . .
H12N H -0.413607 0.085093 0.622748 0.048 Uiso 1 1 calc GR . . . .
H12O H -0.493174 0.081177 0.553966 0.048 Uiso 1 1 calc GR . . . .
N5 N -0.3573(3) 0.05079(7) 0.57689(15) 0.0275(7) Uani 1 1 d . . . . .
O15 O -0.2420(3) 0.06292(6) 0.50257(13) 0.0369(7) Uani 1 1 d . . . . .

loop_
_atom_site_aniso_label
_atom_site_aniso_U_11
_atom_site_aniso_U_22
_atom_site_aniso_U_33
_atom_site_aniso_U_23
_atom_site_aniso_U_13
_atom_site_aniso_U_12
C1 0.0153(16) 0.0170(16) 0.0181(16) 0.0007(12) -0.0003(13) 0.0004(13)
C2 0.0200(17) 0.0156(15) 0.0138(15) -0.0001(12) 0.0047(13) 0.0016(13)
C3 0.0165(16) 0.0168(15) 0.0142(15) 0.0000(12) 0.0040(13) -0.0007(12)
C4 0.0218(17) 0.0182(16) 0.0129(15) 0.0020(12) 0.0006(13) -0.0002(13)
C5 0.0114(16) 0.0234(17) 0.0175(16) -0.0005(13) -0.0027(13) 0.0009(13)
C6 0.0220(18) 0.0246(18) 0.0201(17) 0.0014(14) -0.0025(14) -0.0072(14)
C7 0.0165(18) 0.037(2) 0.0222(18) -0.0024(15) 0.0037(14) -0.0031(15)
C8 0.0181(18) 0.034(2) 0.0227(18) -0.0032(15) 0.0049(14) 0.0018(15)
C9 0.0195(18) 0.0239(17) 0.0196(17) -0.0017(13) -0.0009(14) 0.0040(14)
C10 0.0137(16) 0.0235(17) 0.0157(16) 0.0006(13) -0.0006(13) -0.0012(13)
C11 0.0173(17) 0.0176(16) 0.0151(15) -0.0021(12) 0.0005(13) 0.0013(13)
C12 0.0158(16) 0.0191(16) 0.0140(15) 0.0007(12) 0.0045(13) 0.0019(13)
C13 0.0149(16) 0.0169(15) 0.0151(15) -0.0005(12) 0.0063(12) 0.0003(12)
C14 0.0192(17) 0.0195(16) 0.0156(16) 0.0010(12) 0.0041(13) 0.0017(13)
C15 0.0250(18) 0.0149(15) 0.0205(17) -0.0003(13) 0.0093(14) -0.0013(13)
C16 0.0182(17) 0.0203(17) 0.0211(17) -0.0037(13) 0.0054(13) -0.0030(13)
C17 0.0148(16) 0.0220(17) 0.0171(16) 0.0003(13) 0.0033(13) -0.0002(13)
C18 0.0168(16) 0.0192(16) 0.0132(15) 0.0005(12) 0.0070(12) 0.0022(13)
C19 0.0147(16) 0.0176(15) 0.0135(15) 0.0012(12) 0.0058(12) 0.0014(12)
C20 0.0174(17) 0.0195(16) 0.0145(15) 0.0014(12) 0.0066(13) 0.0012(13)
C21 0.0235(18) 0.0156(16) 0.0226(17) 0.0035(13) 0.0029(14) 0.0058(13)
C22 0.0257(19) 0.0202(17) 0.0250(18) 0.0026(14) 0.0066(15) -0.0003(14)
C23 0.032(2) 0.0229(18) 0.0244(18) 0.0002(14) 0.0070(16) -0.0002(15)
C24 0.034(2) 0.0226(18) 0.029(2) 0.0050(15) 0.0113(16) 0.0017(15)
C25 0.027(2) 0.0257(19) 0.033(2) 0.0071(15) 0.0081(16) -0.0009(15)
C26 0.0254(19) 0.0216(17) 0.0258(18) 0.0047(14) 0.0017(15) 0.0001(14)
C27 0.0165(17) 0.0190(17) 0.0238(17) -0.0023(13) -0.0016(14) 0.0010(13)
C28 0.0229(19) 0.0222(18) 0.0275(19) 0.0018(14) -0.0005(15) -0.0018(14)
C29 0.027(2) 0.0202(18) 0.041(2) 0.0050(16) -0.0009(17) -0.0009(15)
C30 0.037(2) 0.0188(18) 0.045(2) -0.0064(16) -0.0011(19) 0.0005(16)
C31 0.041(2) 0.027(2) 0.031(2) -0.0074(16) -0.0012(18) 0.0042(17)
C32 0.030(2) 0.0211(18) 0.0229(18) -0.0014(14) -0.0012(15) 0.0012(15)
C33 0.0219(18) 0.0163(16) 0.0158(16) -0.0009(12) 0.0001(13) 0.0024(13)
C34 0.0234(18) 0.0225(17) 0.0223(17) 0.0026(14) 0.0002(14) 0.0016(14)
C35 0.027(2) 0.0278(19) 0.0263(19) 0.0055(15) -0.0018(15) 0.0071(15)
C36 0.039(2) 0.0227(18) 0.0229(18) 0.0045(14) -0.0007(16) 0.0024(16)
C37 0.035(2) 0.0283(19) 0.0245(19) 0.0018(15) 0.0102(16) -0.0014(16)
C38 0.0269(19) 0.0211(17) 0.0223(17) 0.0010(14) 0.0068(15) 0.0021(14)
C39 0.047(3) 0.039(2) 0.032(2) 0.0005(18) 0.0169(19) -0.006(2)
N1 0.0191(14) 0.0150(13) 0.0190(14) 0.0032(11) 0.0010(11) 0.0025(11)
O1 0.0281(14) 0.0225(12) 0.0225(12) 0.0029(10) 0.0060(10) 0.0047(10)
O2 0.0339(14) 0.0163(12) 0.0246(13) -0.0021(10) 0.0013(11) 0.0022(10)
O3 0.0157(12) 0.0226(12) 0.0228(12) 0.0020(9) 0.0010(10) 0.0004(9)
O4 0.0233(12) 0.0155(11) 0.0147(11) 0.0005(9) 0.0005(9) 0.0006(9)
S1 0.0222(4) 0.0161(4) 0.0202(4) 0.0016(3) 0.0021(3) 0.0045(3)
C40 0.0146(16) 0.0176(15) 0.0139(15) 0.0000(12) 0.0048(12) -0.0001(12)
C41 0.0153(17) 0.0193(16) 0.0190(16) 0.0023(13) 0.0058(13) 0.0014(13)
C42 0.0185(17) 0.0169(16) 0.0187(16) -0.0012(13) 0.0013(13) 0.0011(13)
C43 0.0184(17) 0.0169(16) 0.0141(15) 0.0006(12) 0.0066(13) 0.0010(13)
C44 0.0172(17) 0.0182(16) 0.0146(15) -0.0021(12) 0.0062(13) -0.0004(13)
C45 0.0164(16) 0.0202(16) 0.0148(15) 0.0015(13) 0.0013(13) -0.0005(13)
C46 0.0179(17) 0.0235(17) 0.0152(16) -0.0022(13) 0.0002(13) -0.0023(13)
C47 0.0164(17) 0.0251(17) 0.0231(17) -0.0039(14) 0.0029(14) -0.0040(14)
C48 0.0179(18) 0.038(2) 0.0229(18) -0.0018(15) 0.0076(14) -0.0049(15)
C49 0.0176(18) 0.033(2) 0.0243(18) -0.0059(15) 0.0038(14) 0.0041(15)
C50 0.0174(17) 0.0248(17) 0.0197(17) -0.0007(13) 0.0005(13) 0.0022(14)
C51 0.0171(17) 0.0213(17) 0.0170(16) -0.0013(13) 0.0004(13) 0.0015(13)
C52 0.0170(17) 0.0157(16) 0.0186(16) -0.0013(12) 0.0016(13) 0.0003(13)
C53 0.0155(16) 0.0194(16) 0.0139(15) 0.0000(12) 0.0051(12) 0.0014(13)
C54 0.0162(16) 0.0182(16) 0.0153(15) -0.0007(12) 0.0040(13) 0.0005(13)
C55 0.0180(17) 0.0180(16) 0.0182(16) 0.0020(13) 0.0025(13) 0.0001(13)
C56 0.0200(17) 0.0155(16) 0.0237(17) 0.0010(13) 0.0062(14) -0.0010(13)
C57 0.0185(17) 0.0204(16) 0.0199(17) -0.0017(13) 0.0054(13) -0.0041(13)
C58 0.0155(16) 0.0224(17) 0.0170(16) 0.0006(13) 0.0035(13) -0.0006(13)
C59 0.0148(16) 0.0176(15) 0.0144(15) 0.0006(12) 0.0068(12) 0.0023(12)
C60 0.0177(17) 0.0192(17) 0.0242(18) -0.0014(13) -0.0004(14) -0.0021(13)
C61 0.042(2) 0.0240(19) 0.0262(19) -0.0016(15) 0.0039(17) 0.0026(17)
C62 0.060(3) 0.029(2) 0.031(2) -0.0089(17) 0.003(2) 0.005(2)
C63 0.048(3) 0.0202(19) 0.044(2) -0.0097(17) -0.003(2) 0.0025(18)
C64 0.029(2) 0.0195(18) 0.045(2) 0.0061(16) -0.0025(18) 0.0002(15)
C65 0.0249(19) 0.0236(18) 0.0253(18) -0.0006(14) 0.0012(15) -0.0006(15)
C66 0.0252(18) 0.0161(16) 0.0159(16) -0.0012(13) -0.0015(14) -0.0002(13)
C67 0.0210(18) 0.0275(18) 0.0215(17) 0.0018(14) -0.0005(14) 0.0012(14)
C68 0.031(2) 0.029(2) 0.0260(19) 0.0060(15) -0.0075(16) 0.0014(16)
C69 0.045(2) 0.0253(19) 0.0181(18) 0.0047(14) 0.0015(16) -0.0021(17)
C70 0.039(2) 0.031(2) 0.027(2) 0.0054(16) 0.0113(17) 0.0010(17)
C71 0.030(2) 0.0252(18) 0.0247(18) 0.0038(14) 0.0099(16) 0.0037(15)
C72 0.0283(19) 0.0122(15) 0.0231(17) 0.0042(13) 0.0050(14) 0.0028(13)
C73 0.031(2) 0.0202(17) 0.0258(19) 0.0007(14) 0.0078(16) -0.0016(15)
C74 0.040(2) 0.0211(18) 0.029(2) -0.0020(15) 0.0084(17) -0.0039(16)
C75 0.041(2) 0.0202(18) 0.030(2) 0.0041(15) 0.0132(17) 0.0036(16)
C76 0.032(2) 0.0234(19) 0.038(2) 0.0070(16) 0.0093(17) -0.0005(16)
C77 0.032(2) 0.0192(17) 0.0277(19) 0.0036(14) 0.0004(16) -0.0002(15)
C78 0.056(3) 0.037(2) 0.036(2) 0.0001(18) 0.023(2) -0.006(2)
N2 0.0218(15) 0.0143(13) 0.0197(14) 0.0022(11) 0.0007(12) 0.0022(11)
O5 0.0389(15) 0.0141(11) 0.0270(13) -0.0031(10) -0.0025(11) 0.0004(10)
O6 0.0237(13) 0.0241(13) 0.0290(13) 0.0009(10) 0.0015(11) 0.0094(10)
O7 0.0170(12) 0.0223(12) 0.0237(12) 0.0019(10) -0.0004(10) -0.0002(9)
O8 0.0210(12) 0.0163(11) 0.0158(11) -0.0003(9) 0.0029(9) -0.0016(9)
S2 0.0271(5) 0.0140(4) 0.0204(4) 0.0009(3) 0.0014(3) 0.0039(3)
C79 0.0163(16) 0.0235(17) 0.0140(15) -0.0005(13) 0.0027(13) -0.0038(13)
C80 0.0160(17) 0.0242(17) 0.0198(17) -0.0020(13) 0.0052(14) -0.0026(14)
C81 0.0198(17) 0.0198(16) 0.0181(16) 0.0006(13) 0.0039(13) -0.0031(13)
C82 0.0185(17) 0.0201(16) 0.0146(15) -0.0020(12) 0.0052(13) -0.0036(13)
C83 0.0226(18) 0.0201(16) 0.0134(15) -0.0001(12) 0.0059(13) -0.0024(13)
C84 0.0213(18) 0.0218(17) 0.0136(15) -0.0022(13) 0.0021(13) -0.0022(14)
C85 0.0220(18) 0.0250(18) 0.0144(16) 0.0019(13) 0.0002(13) 0.0014(14)
C86 0.0183(18) 0.0315(19) 0.0189(17) 0.0021(14) 0.0008(14) 0.0057(14)
C87 0.0215(19) 0.048(2) 0.0232(19) 0.0034(17) 0.0035(15) 0.0100(17)
C88 0.0186(18) 0.047(2) 0.0236(18) 0.0088(16) 0.0044(15) 0.0012(16)
C89 0.0228(19) 0.0290(19) 0.0249(18) 0.0031(15) -0.0035(15) 0.0003(15)
C90 0.0206(18) 0.0238(17) 0.0150(16) 0.0020(13) -0.0018(13) -0.0006(14)
C91 0.0259(19) 0.0175(16) 0.0147(16) 0.0024(13) 0.0012(14) -0.0026(13)
C92 0.0199(17) 0.0209(16) 0.0139(15) -0.0010(12) 0.0035(13) -0.0025(13)
C93 0.0216(18) 0.0196(16) 0.0151(15) 0.0000(13) 0.0020(13) -0.0019(13)
C94 0.0234(18) 0.0201(17) 0.0178(16) -0.0011(13) 0.0043(14) -0.0022(14)
C95 0.0284(19) 0.0184(16) 0.0216(17) 0.0001(13) 0.0060(14) -0.0013(14)
C96 0.0273(19) 0.0238(18) 0.0214(18) 0.0042(14) 0.0052(15) 0.0008(15)
C97 0.0180(17) 0.0288(18) 0.0187(17) 0.0002(14) -0.0001(14) -0.0034(14)
C98 0.0178(17) 0.0222(17) 0.0154(16) -0.0024(13) 0.0046(13) -0.0020(13)
C99 0.0278(19) 0.0166(16) 0.0178(16) 0.0013(13) -0.0004(14) -0.0011(14)
C100 0.0250(19) 0.0264(19) 0.0265(19) -0.0032(15) -0.0018(15) 0.0007(15)
C101 0.034(2) 0.031(2) 0.031(2) -0.0076(16) -0.0032(17) -0.0036(17)
C102 0.048(3) 0.0255(19) 0.0217(19) -0.0063(15) -0.0045(17) -0.0027(17)
C103 0.046(3) 0.035(2) 0.025(2) -0.0051(16) 0.0104(18) 0.0009(18)
C104 0.033(2) 0.0263(19) 0.0241(18) -0.0024(15) 0.0014(16) -0.0060(16)
C105 0.0170(17) 0.0196(17) 0.0237(17) 0.0008(13) 0.0000(14) -0.0017(13)
C106 0.033(2) 0.0255(18) 0.0215(18) 0.0001(14) 0.0028(15) -0.0049(15)
C107 0.046(3) 0.028(2) 0.029(2) 0.0073(16) 0.0033(18) -0.0094(18)
C108 0.036(2) 0.0233(19) 0.042(2) 0.0088(17) -0.0015(18) -0.0048(16)
C109 0.031(2) 0.0212(18) 0.041(2) -0.0066(16) 0.0008(18) -0.0030(16)
C110 0.0252(19) 0.0262(19) 0.0255(19) -0.0032(15) 0.0028(15) -0.0006(15)
C111 0.0252(19) 0.0184(16) 0.0254(18) -0.0049(14) 0.0052(15) -0.0070(14)
C112 0.030(2) 0.0264(19) 0.0256(19) -0.0022(15) 0.0076(16) -0.0014(15)
C113 0.046(2) 0.028(2) 0.0256(19) 0.0017(15) 0.0099(18) 0.0045(18)
C114 0.046(2) 0.027(2) 0.031(2) -0.0023(16) 0.0171(18) -0.0017(17)
C115 0.038(2) 0.0249(19) 0.039(2) -0.0087(16) 0.0126(18) 0.0015(17)
C116 0.031(2) 0.0222(18) 0.031(2) -0.0031(15) 0.0002(16) -0.0035(15)
C117 0.087(4) 0.041(3) 0.045(3) 0.004(2) 0.037(3) 0.020(3)
N3 0.0215(15) 0.0216(14) 0.0191(14) -0.0040(11) 0.0016(12) -0.0067(12)
O9 0.0203(13) 0.0441(16) 0.0315(14) -0.0073(12) 0.0101(11) -0.0170(12)
O10 0.0437(17) 0.0227(13) 0.0278(14) 0.0014(10) 0.0019(12) -0.0121(12)
O11 0.0181(12) 0.0306(13) 0.0237(13) -0.0028(10) -0.0007(10) -0.0021(10)
O12 0.0225(12) 0.0166(11) 0.0145(11) -0.0002(9) 0.0011(9) -0.0028(9)
S3 0.0261(5) 0.0238(4) 0.0210(4) -0.0027(3) 0.0048(3) -0.0110(3)
C118 0.049(3) 0.046(3) 0.063(3) -0.018(2) 0.022(3) -0.009(2)
C119 0.069(4) 0.108(6) 0.089(5) 0.033(4) 0.035(4) 0.025(4)
C120 0.049(3) 0.053(3) 0.098(5) -0.027(3) 0.029(3) -0.009(3)
N4 0.038(2) 0.056(2) 0.037(2) -0.0097(18) 0.0040(17) -0.0035(18)
O13 0.0533(19) 0.0373(16) 0.0390(17) -0.0053(13) 0.0115(15) 0.0113(14)
C121 0.034(2) 0.040(2) 0.038(2) 0.0155(18) 0.0019(18) -0.0053(18)
C122 0.0227(19) 0.0265(19) 0.031(2) 0.0001(16) -0.0014(16) 0.0022(15)
C123 0.031(2) 0.029(2) 0.034(2) -0.0028(16) 0.0060(17) -0.0020(16)
N6 0.0236(16) 0.0272(16) 0.0273(16) 0.0063(13) 0.0019(13) -0.0003(13)
O14 0.0315(15) 0.0335(15) 0.0341(15) 0.0016(12) 0.0109(12) -0.0042(12)
C124 0.032(2) 0.0238(19) 0.041(2) -0.0048(17) 0.0082(18) 0.0030(16)
C125 0.040(2) 0.040(2) 0.041(2) 0.0183(19) 0.005(2) 0.0013(19)
C126 0.031(2) 0.027(2) 0.039(2) -0.0049(16) 0.0089(18) -0.0009(16)
N5 0.0256(17) 0.0262(16) 0.0297(17) 0.0061(13) 0.0029(13) 0.0018(13)
O15 0.0465(18) 0.0283(14) 0.0399(16) -0.0021(12) 0.0179(14) -0.0037(12)

loop_
_atom_type_symbol
_atom_type_description
_atom_type_scat_dispersion_real
_atom_type_scat_dispersion_imag
_atom_type_scat_source
C C 0.0181 0.0091 'International Tables Vol C Tables 4.2.6.8 and 6.1.1.4'
H H 0.0000 0.0000 'International Tables Vol C Tables 4.2.6.8 and 6.1.1.4'
N N 0.0311 0.0180 'International Tables Vol C Tables 4.2.6.8 and 6.1.1.4'
O O 0.0492 0.0322 'International Tables Vol C Tables 4.2.6.8 and 6.1.1.4'
S S 0.3331 0.5567 'International Tables Vol C Tables 4.2.6.8 and 6.1.1.4'

loop_
_geom_angle_atom_site_label_1
_geom_angle_atom_site_label_2
_geom_angle_atom_site_label_3
_geom_angle
_geom_angle_site_symmetry_1
_geom_angle_site_symmetry_3
_geom_angle_publ_flag
H1A C1 H1B 109.3 . . ?
C2 C1 H1A 111.5 . . ?
C2 C1 H1B 111.5 . . ?
N1 C1 H1A 111.5 . . ?
N1 C1 H1B 111.5 . . ?
N1 C1 C2 101.3(2) . . ?
C3 C2 C1 130.0(3) . . ?
C19 C2 C1 110.8(3) . . ?
C19 C2 C3 119.2(3) . . ?
C2 C3 C4 133.5(3) . . ?
C12 C3 C2 120.0(3) . . ?
C12 C3 C4 106.4(3) . . ?
C3 C4 C5 104.8(2) . . ?
C27 C4 C3 118.1(3) . . ?
C27 C4 C5 121.2(3) . . ?
O4 C4 C3 98.4(2) . . ?
O4 C4 C5 99.6(2) . . ?
O4 C4 C27 111.0(3) . . ?
C6 C5 C4 134.4(3) . . ?
C6 C5 C10 120.8(3) . . ?
C10 C5 C4 104.7(3) . . ?
C5 C6 H6 121.0 . . ?
C5 C6 C7 117.9(3) . . ?
C7 C6 H6 121.0 . . ?
C6 C7 H7 119.4 . . ?
C8 C7 C6 121.2(3) . . ?
C8 C7 H7 119.4 . . ?
C7 C8 H8 119.6 . . ?
C7 C8 C9 120.9(3) . . ?
C9 C8 H8 119.6 . . ?
C8 C9 H9 121.0 . . ?
C10 C9 C8 118.1(3) . . ?
C10 C9 H9 121.0 . . ?
C5 C10 C11 105.5(3) . . ?
C9 C10 C5 121.0(3) . . ?
C9 C10 C11 133.3(3) . . ?
C10 C11 C12 104.5(2) . . ?
C33 C11 C10 121.6(3) . . ?
C33 C11 C12 121.1(3) . . ?
O4 C11 C10 99.5(2) . . ?
O4 C11 C12 99.2(2) . . ?
O4 C11 C33 106.4(2) . . ?
C3 C12 C11 104.7(3) . . ?
C3 C12 C13 122.6(3) . . ?
C13 C12 C11 132.6(3) . . ?
C12 C13 C14 123.7(3) . . ?
C12 C13 C18 117.6(3) . . ?
C14 C13 C18 118.7(3) . . ?
C13 C14 H14 119.8 . . ?
C15 C14 C13 120.3(3) . . ?
C15 C14 H14 119.8 . . ?
C14 C15 H15 119.5 . . ?
C14 C15 C16 120.9(3) . . ?
C16 C15 H15 119.5 . . ?
C15 C16 H16 119.8 . . ?
C17 C16 C15 120.4(3) . . ?
C17 C16 H16 119.8 . . ?
C16 C17 H17 119.8 . . ?
C16 C17 C18 120.4(3) . . ?
C18 C17 H17 119.8 . . ?
C17 C18 C13 119.3(3) . . ?
C17 C18 C19 122.9(3) . . ?
C19 C18 C13 117.8(3) . . ?
C2 C19 C18 122.5(3) . . ?
C2 C19 C20 109.1(3) . . ?
C18 C19 C20 128.3(3) . . ?
N1 C20 C19 105.0(3) . . ?
O3 C20 C19 130.5(3) . . ?
O3 C20 N1 124.5(3) . . ?
C22 C21 S1 118.8(3) . . ?
C26 C21 C22 121.8(3) . . ?
C26 C21 S1 119.4(3) . . ?
C21 C22 H22 120.9 . . ?
C23 C22 C21 118.1(3) . . ?
C23 C22 H22 120.9 . . ?
C22 C23 H23 119.4 . . ?
C22 C23 C24 121.2(3) . . ?
C24 C23 H23 119.4 . . ?
C23 C24 C39 120.2(4) . . ?
C25 C24 C23 118.8(3) . . ?
C25 C24 C39 121.0(4) . . ?
C24 C25 H25 119.4 . . ?
C26 C25 C24 121.3(4) . . ?
C26 C25 H25 119.4 . . ?
C21 C26 H26 120.6 . . ?
C25 C26 C21 118.8(3) . . ?
C25 C26 H26 120.6 . . ?
C28 C27 C4 121.5(3) . . ?
C28 C27 C32 119.0(3) . . ?
C32 C27 C4 119.5(3) . . ?
C27 C28 H28 120.0 . . ?
C27 C28 C29 120.0(4) . . ?
C29 C28 H28 120.0 . . ?
C28 C29 H29 119.7 . . ?
C30 C29 C28 120.6(4) . . ?
C30 C29 H29 119.7 . . ?
C29 C30 H30 120.0 . . ?
C29 C30 C31 120.0(4) . . ?
C31 C30 H30 120.0 . . ?
C30 C31 H31 120.1 . . ?
C30 C31 C32 119.9(4) . . ?
C32 C31 H31 120.1 . . ?
C27 C32 H32 119.7 . . ?
C31 C32 C27 120.5(3) . . ?
C31 C32 H32 119.7 . . ?
C34 C33 C11 121.0(3) . . ?
C38 C33 C11 119.1(3) . . ?
C38 C33 C34 119.2(3) . . ?
C33 C34 H34 120.0 . . ?
C33 C34 C35 120.0(3) . . ?
C35 C34 H34 120.0 . . ?
C34 C35 H35 119.9 . . ?
C36 C35 C34 120.2(3) . . ?
C36 C35 H35 119.9 . . ?
C35 C36 H36 119.9 . . ?
C35 C36 C37 120.1(3) . . ?
C37 C36 H36 119.9 . . ?
C36 C37 H37 119.9 . . ?
C36 C37 C38 120.1(4) . . ?
C38 C37 H37 119.9 . . ?
C33 C38 H38 119.8 . . ?
C37 C38 C33 120.4(3) . . ?
C37 C38 H38 119.8 . . ?
C24 C39 H39A 109.5 . . ?
C24 C39 H39B 109.5 . . ?
C24 C39 H39C 109.5 . . ?
H39A C39 H39B 109.5 . . ?
H39A C39 H39C 109.5 . . ?
H39B C39 H39C 109.5 . . ?
C1 N1 S1 120.3(2) . . ?
C20 N1 C1 112.6(2) . . ?
C20 N1 S1 125.2(2) . . ?
C4 O4 C11 98.5(2) . . ?
N1 S1 C21 104.64(15) . . ?
O1 S1 C21 109.42(16) . . ?
O1 S1 N1 107.49(14) . . ?
O1 S1 O2 120.15(15) . . ?
O2 S1 C21 109.19(16) . . ?
O2 S1 N1 104.77(14) . . ?
C43 C40 C41 109.3(3) . . ?
C43 C40 C59 122.6(3) . . ?
C59 C40 C41 128.0(3) . . ?
N2 C41 C40 104.7(3) . . ?
O7 C41 C40 130.5(3) . . ?
O7 C41 N2 124.8(3) . . ?
H42A C42 H42B 109.3 . . ?
C43 C42 H42A 111.5 . . ?
C43 C42 H42B 111.5 . . ?
N2 C42 H42A 111.5 . . ?
N2 C42 H42B 111.5 . . ?
N2 C42 C43 101.3(3) . . ?
C40 C43 C42 110.8(3) . . ?
C40 C43 C44 119.3(3) . . ?
C44 C43 C42 129.9(3) . . ?
C43 C44 C45 133.9(3) . . ?
C53 C44 C43 120.0(3) . . ?
C53 C44 C45 106.1(3) . . ?
C44 C45 C46 105.0(2) . . ?
C60 C45 C44 118.1(3) . . ?
C60 C45 C46 121.2(3) . . ?
O8 C45 C44 98.8(2) . . ?
O8 C45 C46 99.3(2) . . ?
O8 C45 C60 110.6(3) . . ?
C47 C46 C45 134.2(3) . . ?
C47 C46 C51 120.7(3) . . ?
C51 C46 C45 105.0(3) . . ?
C46 C47 H47 120.9 . . ?
C46 C47 C48 118.2(3) . . ?
C48 C47 H47 120.9 . . ?
C47 C48 H48 119.6 . . ?
C49 C48 C47 120.8(3) . . ?
C49 C48 H48 119.6 . . ?
C48 C49 H49 119.5 . . ?
C48 C49 C50 121.1(3) . . ?
C50 C49 H49 119.5 . . ?
C49 C50 H50 121.1 . . ?
C51 C50 C49 117.8(3) . . ?
C51 C50 H50 121.1 . . ?
C46 C51 C52 105.2(3) . . ?
C50 C51 C46 121.5(3) . . ?
C50 C51 C52 133.1(3) . . ?
C51 C52 C53 104.8(3) . . ?
C66 C52 C51 121.5(3) . . ?
C66 C52 C53 120.6(3) . . ?
O8 C52 C51 99.5(2) . . ?
O8 C52 C53 99.5(2) . . ?
O8 C52 C66 106.7(2) . . ?
C44 C53 C52 104.7(3) . . ?
C44 C53 C54 122.4(3) . . ?
C54 C53 C52 132.7(3) . . ?
C53 C54 C55 123.6(3) . . ?
C53 C54 C59 117.7(3) . . ?
C55 C54 C59 118.7(3) . . ?
C54 C55 H55 119.7 . . ?
C56 C55 C54 120.6(3) . . ?
C56 C55 H55 119.7 . . ?
C55 C56 H56 119.8 . . ?
C55 C56 C57 120.4(3) . . ?
C57 C56 H56 119.8 . . ?
C56 C57 H57 119.5 . . ?
C58 C57 C56 120.9(3) . . ?
C58 C57 H57 119.5 . . ?
C57 C58 H58 119.8 . . ?
C57 C58 C59 120.3(3) . . ?
C59 C58 H58 119.8 . . ?
C40 C59 C54 117.8(3) . . ?
C40 C59 C58 123.2(3) . . ?
C58 C59 C54 119.0(3) . . ?
C61 C60 C45 119.9(3) . . ?
C61 C60 C65 119.2(3) . . ?
C65 C60 C45 120.9(3) . . ?
C60 C61 H61 119.6 . . ?
C62 C61 C60 120.7(4) . . ?
C62 C61 H61 119.6 . . ?
C61 C62 H62 119.9 . . ?
C63 C62 C61 120.2(4) . . ?
C63 C62 H62 119.9 . . ?
C62 C63 H63 120.2 . . ?
C62 C63 C64 119.6(4) . . ?
C64 C63 H63 120.2 . . ?
C63 C64 H64 119.7 . . ?
C63 C64 C65 120.5(4) . . ?
C65 C64 H64 119.7 . . ?
C60 C65 H65 120.1 . . ?
C64 C65 C60 119.8(3) . . ?
C64 C65 H65 120.1 . . ?
C67 C66 C52 122.4(3) . . ?
C67 C66 C71 118.7(3) . . ?
C71 C66 C52 118.5(3) . . ?
C66 C67 H67 119.9 . . ?
C66 C67 C68 120.3(4) . . ?
C68 C67 H67 119.9 . . ?
C67 C68 H68 119.5 . . ?
C69 C68 C67 120.9(4) . . ?
C69 C68 H68 119.5 . . ?
C68 C69 H69 120.5 . . ?
C68 C69 C70 119.1(3) . . ?
C70 C69 H69 120.5 . . ?
C69 C70 H70 119.8 . . ?
C69 C70 C71 120.3(4) . . ?
C71 C70 H70 119.8 . . ?
C66 C71 H71 119.7 . . ?
C70 C71 C66 120.6(4) . . ?
C70 C71 H71 119.7 . . ?
C73 C72 C77 121.2(3) . . ?
C73 C72 S2 119.7(3) . . ?
C77 C72 S2 119.0(3) . . ?
C72 C73 H73 120.5 . . ?
C74 C73 C72 118.9(3) . . ?
C74 C73 H73 120.5 . . ?
C73 C74 H74 119.4 . . ?
C73 C74 C75 121.2(4) . . ?
C75 C74 H74 119.4 . . ?
C74 C75 C78 120.7(4) . . ?
C76 C75 C74 118.7(4) . . ?
C76 C75 C78 120.7(4) . . ?
C75 C76 H76 119.3 . . ?
C77 C76 C75 121.5(4) . . ?
C77 C76 H76 119.3 . . ?
C72 C77 H77 120.7 . . ?
C76 C77 C72 118.6(3) . . ?
C76 C77 H77 120.7 . . ?
C75 C78 H78A 109.5 . . ?
C75 C78 H78B 109.5 . . ?
C75 C78 H78C 109.5 . . ?
H78A C78 H78B 109.5 . . ?
H78A C78 H78C 109.5 . . ?
H78B C78 H78C 109.5 . . ?
C41 N2 C42 112.7(3) . . ?
C41 N2 S2 125.3(2) . . ?
C42 N2 S2 120.9(2) . . ?
C45 O8 C52 98.2(2) . . ?
N2 S2 C72 104.67(15) . . ?
O5 S2 C72 108.71(16) . . ?
O5 S2 N2 104.24(14) . . ?
O6 S2 C72 109.49(16) . . ?
O6 S2 N2 107.94(15) . . ?
O6 S2 O5 120.56(15) . . ?
C82 C79 C80 109.3(3) . . ?
C82 C79 C98 123.2(3) . . ?
C98 C79 C80 127.5(3) . . ?
N3 C80 C79 104.5(3) . . ?
O11 C80 C79 130.7(3) . . ?
O11 C80 N3 124.8(3) . . ?
H81A C81 H81B 109.3 . . ?
C82 C81 H81A 111.5 . . ?
C82 C81 H81B 111.5 . . ?
N3 C81 H81A 111.5 . . ?
N3 C81 H81B 111.5 . . ?
N3 C81 C82 101.4(3) . . ?
C79 C82 C81 111.0(3) . . ?
C79 C82 C83 119.0(3) . . ?
C83 C82 C81 129.9(3) . . ?
C82 C83 C84 134.2(3) . . ?
C92 C83 C82 119.7(3) . . ?
C92 C83 C84 106.1(3) . . ?
C83 C84 C85 104.5(3) . . ?
C105 C84 C83 119.5(3) . . ?
C105 C84 C85 120.5(3) . . ?
O12 C84 C83 99.2(2) . . ?
O12 C84 C85 99.6(2) . . ?
O12 C84 C105 109.9(3) . . ?
C86 C85 C84 134.1(3) . . ?
C86 C85 C90 120.4(3) . . ?
C90 C85 C84 105.2(3) . . ?
C85 C86 H86 120.8 . . ?
C85 C86 C87 118.4(3) . . ?
C87 C86 H86 120.8 . . ?
C86 C87 H87 119.4 . . ?
C88 C87 C86 121.1(4) . . ?
C88 C87 H87 119.4 . . ?
C87 C88 H88 119.5 . . ?
C87 C88 C89 120.9(4) . . ?
C89 C88 H88 119.5 . . ?
C88 C89 H89 121.2 . . ?
C90 C89 C88 117.6(4) . . ?
C90 C89 H89 121.2 . . ?
C85 C90 C91 104.7(3) . . ?
C89 C90 C85 121.6(3) . . ?
C89 C90 C91 133.5(3) . . ?
C90 C91 C92 104.5(3) . . ?
C99 C91 C90 121.6(3) . . ?
C99 C91 C92 120.9(3) . . ?
O12 C91 C90 100.0(3) . . ?
O12 C91 C92 99.3(2) . . ?
O12 C91 C99 106.1(2) . . ?
C83 C92 C91 104.6(3) . . ?
C83 C92 C93 122.9(3) . . ?
C93 C92 C91 132.4(3) . . ?
C92 C93 C94 124.0(3) . . ?
C92 C93 C98 117.7(3) . . ?
C94 C93 C98 118.3(3) . . ?
C93 C94 H94 119.6 . . ?
C95 C94 C93 120.9(3) . . ?
C95 C94 H94 119.6 . . ?
C94 C95 H95 119.8 . . ?
C94 C95 C96 120.5(3) . . ?
C96 C95 H95 119.8 . . ?
C95 C96 H96 119.4 . . ?
C97 C96 C95 121.2(3) . . ?
C97 C96 H96 119.4 . . ?
C96 C97 H97 119.9 . . ?
C96 C97 C98 120.1(3) . . ?
C98 C97 H97 119.9 . . ?
C79 C98 C93 117.4(3) . . ?
C79 C98 C97 123.6(3) . . ?
C97 C98 C93 119.1(3) . . ?
C100 C99 C91 122.2(3) . . ?
C100 C99 C104 118.7(3) . . ?
C104 C99 C91 118.5(3) . . ?
C99 C100 H100 119.8 . . ?
C99 C100 C101 120.4(4) . . ?
C101 C100 H100 119.8 . . ?
C100 C101 H101 119.6 . . ?
C102 C101 C100 120.7(4) . . ?
C102 C101 H101 119.6 . . ?
C101 C102 H102 120.2 . . ?
C101 C102 C103 119.6(4) . . ?
C103 C102 H102 120.2 . . ?
C102 C103 H103 120.0 . . ?
C102 C103 C104 120.0(4) . . ?
C104 C103 H103 120.0 . . ?
C99 C104 H104 119.8 . . ?
C103 C104 C99 120.5(4) . . ?
C103 C104 H104 119.8 . . ?
C106 C105 C84 119.8(3) . . ?
C106 C105 C110 119.1(3) . . ?
C110 C105 C84 121.0(3) . . ?
C105 C106 H106 119.6 . . ?
C105 C106 C107 120.8(3) . . ?
C107 C106 H106 119.6 . . ?
C106 C107 H107 120.1 . . ?
C108 C107 C106 119.8(4) . . ?
C108 C107 H107 120.1 . . ?
C107 C108 H108 120.0 . . ?
C109 C108 C107 119.9(4) . . ?
C109 C108 H108 120.0 . . ?
C108 C109 H109 119.7 . . ?
C108 C109 C110 120.6(4) . . ?
C110 C109 H109 119.7 . . ?
C105 C110 C109 119.7(3) . . ?
C105 C110 H110 120.1 . . ?
C109 C110 H110 120.1 . . ?
C112 C111 S3 119.5(3) . . ?
C116 C111 C112 121.5(3) . . ?
C116 C111 S3 118.9(3) . . ?
C111 C112 H112 120.8 . . ?
C113 C112 C111 118.5(4) . . ?
C113 C112 H112 120.8 . . ?
C112 C113 H113 119.2 . . ?
C112 C113 C114 121.6(4) . . ?
C114 C113 H113 119.2 . . ?
C113 C114 C117 120.7(4) . . ?
C115 C114 C113 118.3(4) . . ?
C115 C114 C117 121.0(4) . . ?
C114 C115 H115 119.4 . . ?
C116 C115 C114 121.1(4) . . ?
C116 C115 H115 119.4 . . ?
C111 C116 C115 119.0(4) . . ?
C111 C116 H116 120.5 . . ?
C115 C116 H116 120.5 . . ?
C114 C117 H11A 109.5 . . ?
C114 C117 H11B 109.5 . . ?
C114 C117 H11C 109.5 . . ?
H11A C117 H11B 109.5 . . ?
H11A C117 H11C 109.5 . . ?
H11B C117 H11C 109.5 . . ?
C80 N3 C81 112.5(3) . . ?
C80 N3 S3 124.4(2) . . ?
C81 N3 S3 121.7(2) . . ?
C84 O12 C91 98.2(2) . . ?
N3 S3 C111 104.56(15) . . ?
O9 S3 C111 109.91(17) . . ?
O9 S3 N3 107.73(15) . . ?
O9 S3 O10 120.33(17) . . ?
O10 S3 C111 108.69(17) . . ?
O10 S3 N3 104.39(15) . . ?
N4 C118 H118 116.3 . . ?
O13 C118 H118 116.3 . . ?
O13 C118 N4 127.3(5) . . ?
H11D C119 H11E 109.5 . . ?
H11D C119 H11F 109.5 . . ?
H11E C119 H11F 109.5 . . ?
N4 C119 H11D 109.5 . . ?
N4 C119 H11E 109.5 . . ?
N4 C119 H11F 109.5 . . ?
H12A C120 H12B 109.5 . . ?
H12A C120 H12C 109.5 . . ?
H12B C120 H12C 109.5 . . ?
N4 C120 H12A 109.5 . . ?
N4 C120 H12B 109.5 . . ?
N4 C120 H12C 109.5 . . ?
C118 N4 C119 119.2(5) . . ?
C118 N4 C120 123.7(5) . . ?
C119 N4 C120 116.9(5) . . ?
H12D C121 H12E 109.5 . . ?
H12D C121 H12F 109.5 . . ?
H12E C121 H12F 109.5 . . ?
N6 C121 H12D 109.5 . . ?
N6 C121 H12E 109.5 . . ?
N6 C121 H12F 109.5 . . ?
N6 C122 H122 117.2 . . ?
O14 C122 H122 117.2 . . ?
O14 C122 N6 125.6(4) . . ?
H12G C123 H12H 109.5 . . ?
H12G C123 H12I 109.5 . . ?
H12H C123 H12I 109.5 . . ?
N6 C123 H12G 109.5 . . ?
N6 C123 H12H 109.5 . . ?
N6 C123 H12I 109.5 . . ?
C121 N6 C123 117.4(3) . . ?
C122 N6 C121 122.1(3) . . ?
C122 N6 C123 120.3(3) . . ?
N5 C124 H124 117.1 . . ?
O15 C124 H124 117.1 . . ?
O15 C124 N5 125.9(4) . . ?
H12J C125 H12K 109.5 . . ?
H12J C125 H12L 109.5 . . ?
H12K C125 H12L 109.5 . . ?
N5 C125 H12J 109.5 . . ?
N5 C125 H12K 109.5 . . ?
N5 C125 H12L 109.5 . . ?
H12M C126 H12N 109.5 . . ?
H12M C126 H12O 109.5 . . ?
H12N C126 H12O 109.5 . . ?
N5 C126 H12M 109.5 . . ?
N5 C126 H12N 109.5 . . ?
N5 C126 H12O 109.5 . . ?
C124 N5 C125 122.0(3) . . ?
C124 N5 C126 120.1(3) . . ?
C125 N5 C126 117.6(3) . . ?

loop_
_geom_bond_atom_site_label_1
_geom_bond_atom_site_label_2
_geom_bond_distance
_geom_bond_site_symmetry_2
_geom_bond_publ_flag
C1 H1A 0.9700 . ?
C1 H1B 0.9700 . ?
C1 C2 1.499(4) . ?
C1 N1 1.471(4) . ?
C2 C3 1.389(4) . ?
C2 C19 1.388(5) . ?
C3 C4 1.544(4) . ?
C3 C12 1.380(4) . ?
C4 C5 1.548(5) . ?
C4 C27 1.502(4) . ?
C4 O4 1.451(4) . ?
C5 C6 1.379(5) . ?
C5 C10 1.407(5) . ?
C6 H6 0.9300 . ?
C6 C7 1.399(5) . ?
C7 H7 0.9300 . ?
C7 C8 1.386(5) . ?
C8 H8 0.9300 . ?
C8 C9 1.394(5) . ?
C9 H9 0.9300 . ?
C9 C10 1.382(5) . ?
C10 C11 1.534(5) . ?
C11 C12 1.547(4) . ?
C11 C33 1.505(4) . ?
C11 O4 1.465(4) . ?
C12 C13 1.418(4) . ?
C13 C14 1.421(4) . ?
C13 C18 1.435(4) . ?
C14 H14 0.9300 . ?
C14 C15 1.370(5) . ?
C15 H15 0.9300 . ?
C15 C16 1.409(5) . ?
C16 H16 0.9300 . ?
C16 C17 1.375(5) . ?
C17 H17 0.9300 . ?
C17 C18 1.413(5) . ?
C18 C19 1.422(4) . ?
C19 C20 1.473(4) . ?
C20 N1 1.417(4) . ?
C20 O3 1.215(4) . ?
C21 C22 1.395(5) . ?
C21 C26 1.385(5) . ?
C21 S1 1.751(3) . ?
C22 H22 0.9300 . ?
C22 C23 1.391(5) . ?
C23 H23 0.9300 . ?
C23 C24 1.393(5) . ?
C24 C25 1.391(5) . ?
C24 C39 1.504(5) . ?
C25 H25 0.9300 . ?
C25 C26 1.381(5) . ?
C26 H26 0.9300 . ?
C27 C28 1.390(5) . ?
C27 C32 1.403(5) . ?
C28 H28 0.9300 . ?
C28 C29 1.393(5) . ?
C29 H29 0.9300 . ?
C29 C30 1.380(6) . ?
C30 H30 0.9300 . ?
C30 C31 1.387(6) . ?
C31 H31 0.9300 . ?
C31 C32 1.388(5) . ?
C32 H32 0.9300 . ?
C33 C34 1.393(5) . ?
C33 C38 1.389(5) . ?
C34 H34 0.9300 . ?
C34 C35 1.394(5) . ?
C35 H35 0.9300 . ?
C35 C36 1.377(6) . ?
C36 H36 0.9300 . ?
C36 C37 1.381(5) . ?
C37 H37 0.9300 . ?
C37 C38 1.387(5) . ?
C38 H38 0.9300 . ?
C39 H39A 0.9600 . ?
C39 H39B 0.9600 . ?
C39 H39C 0.9600 . ?
N1 S1 1.656(3) . ?
O1 S1 1.419(3) . ?
O2 S1 1.429(2) . ?
C40 C41 1.477(4) . ?
C40 C43 1.382(4) . ?
C40 C59 1.419(4) . ?
C41 N2 1.416(4) . ?
C41 O7 1.217(4) . ?
C42 H42A 0.9700 . ?
C42 H42B 0.9700 . ?
C42 C43 1.497(4) . ?
C42 N2 1.472(4) . ?
C43 C44 1.390(5) . ?
C44 C45 1.540(4) . ?
C44 C53 1.385(4) . ?
C45 C46 1.544(5) . ?
C45 C60 1.508(4) . ?
C45 O8 1.453(4) . ?
C46 C47 1.374(5) . ?
C46 C51 1.403(5) . ?
C47 H47 0.9300 . ?
C47 C48 1.404(5) . ?
C48 H48 0.9300 . ?
C48 C49 1.384(5) . ?
C49 H49 0.9300 . ?
C49 C50 1.397(5) . ?
C50 H50 0.9300 . ?
C50 C51 1.376(5) . ?
C51 C52 1.537(5) . ?
C52 C53 1.541(4) . ?
C52 C66 1.510(4) . ?
C52 O8 1.465(4) . ?
C53 C54 1.413(4) . ?
C54 C55 1.421(4) . ?
C54 C59 1.438(4) . ?
C55 H55 0.9300 . ?
C55 C56 1.373(5) . ?
C56 H56 0.9300 . ?
C56 C57 1.411(5) . ?
C57 H57 0.9300 . ?
C57 C58 1.368(5) . ?
C58 H58 0.9300 . ?
C58 C59 1.422(4) . ?
C60 C61 1.387(5) . ?
C60 C65 1.394(5) . ?
C61 H61 0.9300 . ?
C61 C62 1.386(5) . ?
C62 H62 0.9300 . ?
C62 C63 1.381(6) . ?
C63 H63 0.9300 . ?
C63 C64 1.384(6) . ?
C64 H64 0.9300 . ?
C64 C65 1.392(5) . ?
C65 H65 0.9300 . ?
C66 C67 1.384(5) . ?
C66 C71 1.387(5) . ?
C67 H67 0.9300 . ?
C67 C68 1.385(5) . ?
C68 H68 0.9300 . ?
C68 C69 1.374(6) . ?
C69 H69 0.9300 . ?
C69 C70 1.382(6) . ?
C70 H70 0.9300 . ?
C70 C71 1.385(5) . ?
C71 H71 0.9300 . ?
C72 C73 1.393(5) . ?
C72 C77 1.397(5) . ?
C72 S2 1.752(3) . ?
C73 H73 0.9300 . ?
C73 C74 1.377(5) . ?
C74 H74 0.9300 . ?
C74 C75 1.398(6) . ?
C75 C76 1.391(6) . ?
C75 C78 1.504(5) . ?
C76 H76 0.9300 . ?
C76 C77 1.381(5) . ?
C77 H77 0.9300 . ?
C78 H78A 0.9600 . ?
C78 H78B 0.9600 . ?
C78 H78C 0.9600 . ?
N2 S2 1.656(3) . ?
O5 S2 1.435(2) . ?
O6 S2 1.427(3) . ?
C79 C80 1.485(4) . ?
C79 C82 1.380(5) . ?
C79 C98 1.416(5) . ?
C80 N3 1.419(4) . ?
C80 O11 1.209(4) . ?
C81 H81A 0.9700 . ?
C81 H81B 0.9700 . ?
C81 C82 1.498(4) . ?
C81 N3 1.477(4) . ?
C82 C83 1.397(5) . ?
C83 C84 1.534(5) . ?
C83 C92 1.384(5) . ?
C84 C85 1.548(5) . ?
C84 C105 1.509(5) . ?
C84 O12 1.449(4) . ?
C85 C86 1.376(5) . ?
C85 C90 1.407(5) . ?
C86 H86 0.9300 . ?
C86 C87 1.393(5) . ?
C87 H87 0.9300 . ?
C87 C88 1.383(6) . ?
C88 H88 0.9300 . ?
C88 C89 1.402(5) . ?
C89 H89 0.9300 . ?
C89 C90 1.375(5) . ?
C90 C91 1.535(5) . ?
C91 C92 1.550(5) . ?
C91 C99 1.502(5) . ?
C91 O12 1.463(4) . ?
C92 C93 1.408(5) . ?
C93 C94 1.417(5) . ?
C93 C98 1.446(5) . ?
C94 H94 0.9300 . ?
C94 C95 1.365(5) . ?
C95 H95 0.9300 . ?
C95 C96 1.411(5) . ?
C96 H96 0.9300 . ?
C96 C97 1.365(5) . ?
C97 H97 0.9300 . ?
C97 C98 1.419(5) . ?
C99 C100 1.384(5) . ?
C99 C104 1.392(5) . ?
C100 H100 0.9300 . ?
C100 C101 1.389(5) . ?
C101 H101 0.9300 . ?
C101 C102 1.365(6) . ?
C102 H102 0.9300 . ?
C102 C103 1.388(6) . ?
C103 H103 0.9300 . ?
C103 C104 1.389(5) . ?
C104 H104 0.9300 . ?
C105 C106 1.388(5) . ?
C105 C110 1.389(5) . ?
C106 H106 0.9300 . ?
C106 C107 1.392(5) . ?
C107 H107 0.9300 . ?
C107 C108 1.380(6) . ?
C108 H108 0.9300 . ?
C108 C109 1.377(6) . ?
C109 H109 0.9300 . ?
C109 C110 1.396(5) . ?
C110 H110 0.9300 . ?
C111 C112 1.389(5) . ?
C111 C116 1.381(5) . ?
C111 S3 1.755(4) . ?
C112 H112 0.9300 . ?
C112 C113 1.384(5) . ?
C113 H113 0.9300 . ?
C113 C114 1.394(6) . ?
C114 C115 1.390(6) . ?
C114 C117 1.504(6) . ?
C115 H115 0.9300 . ?
C115 C116 1.389(6) . ?
C116 H116 0.9300 . ?
C117 H11A 0.9600 . ?
C117 H11B 0.9600 . ?
C117 H11C 0.9600 . ?
N3 S3 1.656(3) . ?
O9 S3 1.430(3) . ?
O10 S3 1.432(3) . ?
C118 H118 0.9300 . ?
C118 N4 1.297(6) . ?
C118 O13 1.236(6) . ?
C119 H11D 0.9600 . ?
C119 H11E 0.9600 . ?
C119 H11F 0.9600 . ?
C119 N4 1.373(7) . ?
C120 H12A 0.9600 . ?
C120 H12B 0.9600 . ?
C120 H12C 0.9600 . ?
C120 N4 1.464(6) . ?
C121 H12D 0.9600 . ?
C121 H12E 0.9600 . ?
C121 H12F 0.9600 . ?
C121 N6 1.451(5) . ?
C122 H122 0.9300 . ?
C122 N6 1.330(5) . ?
C122 O14 1.231(5) . ?
C123 H12G 0.9600 . ?
C123 H12H 0.9600 . ?
C123 H12I 0.9600 . ?
C123 N6 1.459(5) . ?
C124 H124 0.9300 . ?
C124 N5 1.331(5) . ?
C124 O15 1.222(5) . ?
C125 H12J 0.9600 . ?
C125 H12K 0.9600 . ?
C125 H12L 0.9600 . ?
C125 N5 1.455(5) . ?
C126 H12M 0.9600 . ?
C126 H12N 0.9600 . ?
C126 H12O 0.9600 . ?
C126 N5 1.457(5) . ?
